data_4331917
loop_
_publ_author_name
'Wong, Wai-Kwok'
'Yang, Xiaoping'
'Jones, Richard A.'
'Rivers, Joseph H.'
'Lynch, Vince'
'Lo, Wing-Kit'
'Xiao, Dang'
'Oye, Michael M.'
'Holmes, Archie L.'

_publ_section_title
;
 Multinuclear Luminescent Schiff-Base Zn&#x2212;Nd Sandwich Complexes
;
_journal_issue 11
_journal_name_full 'Inorganic Chemistry'
_journal_page_first 4340
_journal_page_last 4345
_journal_paper_doi 10.1021/ic051866e
_journal_volume 45
_journal_year 2006
_chemical_formula_sum 'C47 H48 Cl6 N4 Nd2 O11 Zn2'
_chemical_formula_weight 1476.81
_chemical_name_systematic
; 
 ? 
;
_space_group_IT_number 2
_symmetry_cell_setting triclinic
_symmetry_space_group_name_Hall '-P 1'
_symmetry_space_group_name_H-M 'P -1'
_atom_sites_solution_hydrogens geom
_atom_sites_solution_primary direct
_atom_sites_solution_secondary difmap
_audit_creation_method SHELXL-97
_cell_angle_alpha 82.55(3)
_cell_angle_beta 76.20(3)
_cell_angle_gamma 72.59(3)
_cell_formula_units_Z 2
_cell_length_a 13.516(3)
_cell_length_b 14.284(3)
_cell_length_c 14.358(3)
_cell_measurement_reflns_used CCD
_cell_measurement_temperature 153(1)
_cell_volume 2563.6(11)
_computing_structure_refinement 'SHELXL-97 (Sheldrick, 1997)'
_computing_structure_solution 'SHELXS-97 (Sheldrick, 1990)'
_diffrn_ambient_temperature 153(1)
_diffrn_measured_fraction_theta_full 0.997
_diffrn_measured_fraction_theta_max 0.997
_diffrn_measurement_device_type CCD
_diffrn_radiation_monochromator graphite
_diffrn_radiation_source 'fine-focus sealed tube'
_diffrn_radiation_type MoK\a
_diffrn_radiation_wavelength 0.71073
_diffrn_reflns_av_R_equivalents 0.0672
_diffrn_reflns_av_sigmaI/netI 0.1142
_diffrn_reflns_limit_h_max 16
_diffrn_reflns_limit_h_min -16
_diffrn_reflns_limit_k_max 16
_diffrn_reflns_limit_k_min -16
_diffrn_reflns_limit_l_max 17
_diffrn_reflns_limit_l_min -17
_diffrn_reflns_number 16810
_diffrn_reflns_theta_full 25.00
_diffrn_reflns_theta_max 25.00
_diffrn_reflns_theta_min 2.93
_exptl_absorpt_coefficient_mu 3.292
_exptl_absorpt_correction_T_max 0.6873
_exptl_absorpt_correction_T_min 0.5321
_exptl_absorpt_correction_type gaussian
_exptl_crystal_colour Yellow
_exptl_crystal_density_diffrn 1.913
_exptl_crystal_density_method 'not measured'
_exptl_crystal_description Block
_exptl_crystal_F_000 1456
_exptl_crystal_size_max 0.18
_exptl_crystal_size_mid 0.15
_exptl_crystal_size_min 0.11
_refine_diff_density_max 1.487
_refine_diff_density_min -1.044
_refine_diff_density_rms 0.177
_refine_ls_extinction_method SHELXL
_refine_ls_goodness_of_fit_ref 1.036
_refine_ls_matrix_type full
_refine_ls_number_parameters 654
_refine_ls_number_reflns 8976
_refine_ls_number_restraints 0
_refine_ls_restrained_S_all 1.036
_refine_ls_R_factor_all 0.1049
_refine_ls_R_factor_gt 0.0508
_refine_ls_shift/su_max 0.002
_refine_ls_shift/su_mean 0.000
_refine_ls_structure_factor_coef Fsqd
_refine_ls_weighting_details 'calc w=1/[\s^2^(Fo^2^)+(0.0543P)^2^+0.0000P] where P=(Fo^2^+2Fc^2^)/3'
_refine_ls_weighting_scheme calc
_refine_ls_wR_factor_gt 0.1084
_refine_ls_wR_factor_ref 0.1277
_reflns_number_gt 5653
_reflns_number_total 8976
_reflns_threshold_expression >2sigma(I)
_cod_data_source_file ic051866esup3.cif
_cod_data_source_block Complex-3
_cod_depositor_comments
;
The following automatic conversions were performed:

'_symmetry_cell_setting' value 'Triclinic' changed to 'triclinic'
according to /home/saulius/struct/CIF-dictionaries/cif_core.dic
dictionary named 'cif_core.dic' version 2.4.2 from
2011-04-26.

'_exptl_absorpt_correction_type' value 'Gaussian'
changed to 'gaussian' according to
/home/saulius/struct/CIF-dictionaries/cif_core.dic dictionary named
'cif_core.dic' version 2.4.2 from 2011-04-26.

Automatic conversion script
Id: cif_fix_values 1891 2012-01-12 08:04:46Z andrius 
;
_cod_original_cell_volume 2563.7(9)
_cod_original_sg_symbol_H-M P-1
_cod_database_code 4331917

loop_
_symmetry_equiv_pos_as_xyz
'x, y, z'
'-x, -y, -z'

loop_
_atom_site_label
_atom_site_type_symbol
_atom_site_fract_x
_atom_site_fract_y
_atom_site_fract_z
_atom_site_U_iso_or_equiv
_atom_site_adp_type
_atom_site_occupancy
_atom_site_symmetry_multiplicity
_atom_site_calc_flag
_atom_site_refinement_flags
Nd1 Nd 0.69455(4) 0.26635(3) 0.33002(3) 0.02137(14) Uani 1 1 d .
Nd2 Nd 1.04961(4) 0.17920(3) 0.25608(3) 0.02205(15) Uani 1 1 d .
Zn1 Zn 0.57274(8) 0.28930(8) 0.13711(8) 0.0319(3) Uani 1 1 d .
Zn2 Zn 1.17580(8) 0.19654(8) 0.01367(7) 0.0314(3) Uani 1 1 d .
Cl1 Cl 0.87047(18) 0.34163(17) 0.27840(19) 0.0412(6) Uani 1 1 d .
Cl2 Cl 0.87213(18) 0.11100(17) 0.28006(17) 0.0368(6) Uani 1 1 d .
Cl3 Cl 0.6862(2) 0.2712(2) 0.51218(18) 0.0548(8) Uani 1 1 d .
Cl4 Cl 0.40007(19) 0.35876(19) 0.20486(18) 0.0438(6) Uani 1 1 d .
Cl5 Cl 1.0480(2) 0.14547(19) 0.43893(17) 0.0433(6) Uani 1 1 d .
Cl6 Cl 1.34764(18) 0.14238(17) 0.03176(17) 0.0360(6) Uani 1 1 d .
O1 O 0.6481(5) 0.0998(4) 0.4022(4) 0.0370(16) Uani 1 1 d .
O2 O 0.6361(5) 0.1860(4) 0.2337(4) 0.0334(15) Uani 1 1 d .
O3 O 0.6489(5) 0.3595(4) 0.1982(4) 0.0351(16) Uani 1 1 d .
O4 O 0.6331(5) 0.4596(4) 0.3391(4) 0.0362(16) Uani 1 1 d .
N1 N 0.6006(5) 0.1802(6) 0.0488(5) 0.0325(19) Uani 1 1 d .
N2 N 0.6188(5) 0.3623(6) 0.0090(5) 0.0322(19) Uani 1 1 d .
O1' O 1.1015(5) -0.0164(4) 0.2567(4) 0.0325(15) Uani 1 1 d .
O2' O 1.1047(4) 0.1075(4) 0.1112(4) 0.0346(15) Uani 1 1 d .
O3' O 1.0992(5) 0.2805(4) 0.1273(4) 0.0319(15) Uani 1 1 d .
O4' O 1.1054(5) 0.3332(4) 0.2892(4) 0.0376(16) Uani 1 1 d .
N1' N 1.1462(6) 0.1358(5) -0.0931(5) 0.0315(18) Uani 1 1 d .
N2' N 1.1404(5) 0.3199(5) -0.0767(5) 0.0309(18) Uani 1 1 d .
C1 C 0.6856(9) 0.0413(7) 0.4826(7) 0.054(3) Uani 1 1 d .
H1A H 0.6595 -0.0156 0.4954 0.081 Uiso 1 1 calc R
H1B H 0.6607 0.0796 0.5381 0.081 Uiso 1 1 calc R
H1C H 0.7618 0.0210 0.4681 0.081 Uiso 1 1 calc R
C2 C 0.6209(7) 0.0492(6) 0.3390(7) 0.032(2) Uani 1 1 d .
C3 C 0.5977(7) -0.0400(7) 0.3614(7) 0.039(3) Uani 1 1 d .
H3A H 0.5978 -0.0702 0.4228 0.047 Uiso 1 1 calc R
C4 C 0.5745(8) -0.0838(7) 0.2929(8) 0.046(3) Uani 1 1 d .
H4A H 0.5585 -0.1436 0.3083 0.055 Uiso 1 1 calc R
C5 C 0.5746(7) -0.0398(7) 0.2010(7) 0.037(2) Uani 1 1 d .
H5A H 0.5616 -0.0719 0.1548 0.045 Uiso 1 1 calc R
C6 C 0.5942(7) 0.0532(7) 0.1764(7) 0.032(2) Uani 1 1 d .
C7 C 0.6175(7) 0.0979(7) 0.2470(7) 0.032(2) Uani 1 1 d .
C8 C 0.5986(6) 0.0913(6) 0.0796(6) 0.030(2) Uani 1 1 d .
H8A H 0.6003 0.0491 0.0347 0.036 Uiso 1 1 calc R
C9 C 0.6151(7) 0.2138(6) -0.0497(6) 0.027(2) Uani 1 1 d .
C10 C 0.6203(7) 0.1583(8) -0.1255(7) 0.043(3) Uani 1 1 d .
H10B H 0.6134 0.0948 -0.1130 0.052 Uiso 1 1 calc R
C11 C 0.6359(7) 0.1988(8) -0.2188(7) 0.040(3) Uani 1 1 d .
H11A H 0.6393 0.1618 -0.2688 0.048 Uiso 1 1 calc R
C12 C 0.6465(7) 0.2929(8) -0.2395(8) 0.047(3) Uani 1 1 d .
H12B H 0.6573 0.3183 -0.3029 0.056 Uiso 1 1 calc R
C13 C 0.6409(7) 0.3500(7) -0.1656(7) 0.036(2) Uani 1 1 d .
H13B H 0.6481 0.4134 -0.1793 0.043 Uiso 1 1 calc R
C14 C 0.6245(7) 0.3109(7) -0.0713(6) 0.032(2) Uani 1 1 d .
C15 C 0.6306(6) 0.4502(7) 0.0035(7) 0.034(2) Uani 1 1 d .
H15A H 0.6411 0.4820 -0.0572 0.040 Uiso 1 1 calc R
C16 C 0.6289(7) 0.5023(6) 0.0836(6) 0.029(2) Uani 1 1 d .
C17 C 0.6224(7) 0.6013(6) 0.0691(7) 0.033(2) Uani 1 1 d .
H17A H 0.6198 0.6318 0.0081 0.039 Uiso 1 1 calc R
C18 C 0.6196(7) 0.6563(7) 0.1422(7) 0.038(3) Uani 1 1 d .
H18A H 0.6175 0.7223 0.1294 0.045 Uiso 1 1 calc R
C19 C 0.6201(7) 0.6140(6) 0.2348(7) 0.036(2) Uani 1 1 d .
H19B H 0.6143 0.6518 0.2850 0.043 Uiso 1 1 calc R
C20 C 0.6294(7) 0.5140(7) 0.2508(6) 0.031(2) Uani 1 1 d .
C21 C 0.6359(7) 0.4564(7) 0.1769(7) 0.032(2) Uani 1 1 d .
C22 C 0.6207(8) 0.5164(7) 0.4210(7) 0.048(3) Uani 1 1 d .
H22D H 0.5975 0.5853 0.4030 0.072 Uiso 1 1 calc R
H22E H 0.6874 0.5018 0.4400 0.072 Uiso 1 1 calc R
H22F H 0.5689 0.4995 0.4737 0.072 Uiso 1 1 calc R
C1' C 1.0843(8) -0.0802(7) 0.3436(6) 0.043(3) Uani 1 1 d .
H1'A H 1.1089 -0.1476 0.3273 0.064 Uiso 1 1 calc R
H1'B H 1.0100 -0.0643 0.3726 0.064 Uiso 1 1 calc R
H1'C H 1.1228 -0.0707 0.3882 0.064 Uiso 1 1 calc R
C2' C 1.1084(7) -0.0542(6) 0.1705(6) 0.029(2) Uani 1 1 d .
C3' C 1.1123(7) -0.1485(7) 0.1597(7) 0.037(2) Uani 1 1 d .
H3'A H 1.1090 -0.1932 0.2128 0.045 Uiso 1 1 calc R
C4' C 1.1213(7) -0.1783(7) 0.0669(7) 0.036(2) Uani 1 1 d .
H4'A H 1.1196 -0.2435 0.0592 0.044 Uiso 1 1 d R
C5' C 1.1316(7) -0.1138(7) -0.0114(7) 0.037(2) Uani 1 1 d .
H5'A H 1.1421 -0.1352 -0.0746 0.044 Uiso 1 1 d R
C6' C 1.1278(7) -0.0136(7) -0.0002(7) 0.034(2) Uani 1 1 d .
C7' C 1.1148(7) 0.0138(6) 0.0929(6) 0.028(2) Uani 1 1 d .
C8' C 1.1336(7) 0.0498(7) -0.0890(7) 0.036(2) Uani 1 1 d .
H8'A H 1.1280 0.0268 -0.1446 0.043 Uiso 1 1 calc R
C9' C 1.1453(7) 0.1990(7) -0.1787(6) 0.030(2) Uani 1 1 d .
C10' C 1.1435(7) 0.1686(8) -0.2671(7) 0.040(3) Uani 1 1 d .
H10A H 1.1439 0.1042 -0.2722 0.048 Uiso 1 1 calc R
C11' C 1.1411(7) 0.2354(7) -0.3481(7) 0.043(3) Uani 1 1 d .
H11B H 1.1392 0.2161 -0.4069 0.051 Uiso 1 1 calc R
C12' C 1.1416(7) 0.3323(7) -0.3386(7) 0.041(3) Uani 1 1 d .
H12A H 1.1410 0.3766 -0.3921 0.049 Uiso 1 1 calc R
C13' C 1.1429(7) 0.3632(7) -0.2511(7) 0.039(2) Uani 1 1 d .
H13A H 1.1450 0.4268 -0.2462 0.046 Uiso 1 1 calc R
C14' C 1.1411(7) 0.2960(7) -0.1695(7) 0.032(2) Uani 1 1 d .
C15' C 1.1255(7) 0.4085(7) -0.0536(7) 0.035(2) Uani 1 1 d .
H15B H 1.1181 0.4587 -0.1018 0.042 Uiso 1 1 calc R
C16' C 1.1195(6) 0.4349(6) 0.0418(6) 0.027(2) Uani 1 1 d .
C17' C 1.1221(7) 0.5309(6) 0.0512(7) 0.035(2) Uani 1 1 d .
H17B H 1.1238 0.5750 -0.0024 0.041 Uiso 1 1 calc R
C18' C 1.1223(7) 0.5610(7) 0.1394(7) 0.039(2) Uani 1 1 d .
H18B H 1.1255 0.6243 0.1440 0.047 Uiso 1 1 calc R
C19' C 1.1177(7) 0.4972(7) 0.2203(7) 0.039(2) Uani 1 1 d .
H19A H 1.1198 0.5168 0.2789 0.046 Uiso 1 1 calc R
C20' C 1.1101(7) 0.4043(7) 0.2135(7) 0.034(2) Uani 1 1 d .
C21' C 1.1098(6) 0.3711(7) 0.1255(6) 0.028(2) Uani 1 1 d .
C22' C 1.1185(9) 0.3590(8) 0.3799(7) 0.058(3) Uani 1 1 d .
H22A H 1.1396 0.4186 0.3696 0.087 Uiso 1 1 calc R
H22B H 1.1720 0.3070 0.4036 0.087 Uiso 1 1 calc R
H22C H 1.0526 0.3684 0.4261 0.087 Uiso 1 1 calc R
O1W O 1.2360(5) 0.1242(5) 0.2433(5) 0.0428(17) Uani 1 1 d .
H1WD H 1.2714 0.1100 0.1895 0.09(5) Uiso 1 1 calc R
O2W O 0.5020(5) 0.3191(5) 0.3850(5) 0.0459(18) Uani 1 1 d .
H2WD H 0.4818 0.3280 0.3342 0.21(10) Uiso 1 1 calc R
C2W C 0.4372(8) 0.2668(8) 0.4561(7) 0.055(3) Uani 1 1 d .
H2WA H 0.3638 0.3035 0.4637 0.082 Uiso 1 1 calc R
H2WB H 0.4584 0.2594 0.5165 0.082 Uiso 1 1 calc R
H2WC H 0.4468 0.2031 0.4347 0.082 Uiso 1 1 calc R
C1W C 1.3046(9) 0.1253(10) 0.3048(8) 0.078(4) Uani 1 1 d .
H1WA H 1.3766 0.0942 0.2749 0.117 Uiso 1 1 calc R
H1WB H 1.2854 0.0904 0.3650 0.117 Uiso 1 1 calc R
H1WC H 1.2977 0.1921 0.3157 0.117 Uiso 1 1 calc R
O3W O 0.8618(9) 0.4477(8) 0.4761(10) 0.130(4) Uani 1 1 d .
H3O H 0.8212 0.5013 0.4918 0.196 Uiso 1 1 calc R
C3W C 0.8715(15) 0.3809(14) 0.5613(12) 0.108(6) Uani 1 1 d .
H3WC H 0.8103 0.4028 0.6116 0.31(16) Uiso 1 1 calc R
H3WB H 0.9341 0.3801 0.5823 0.10(5) Uiso 1 1 calc R
H3WA H 0.8765 0.3159 0.5462 0.17(8) Uiso 1 1 calc R

loop_
_atom_site_aniso_label
_atom_site_aniso_U_11
_atom_site_aniso_U_22
_atom_site_aniso_U_33
_atom_site_aniso_U_23
_atom_site_aniso_U_13
_atom_site_aniso_U_12
Nd1 0.0264(3) 0.0202(3) 0.0188(3) -0.0009(2) -0.0063(2) -0.0071(2)
Nd2 0.0251(3) 0.0226(3) 0.0190(3) 0.0000(2) -0.0037(2) -0.0087(2)
Zn1 0.0348(6) 0.0302(6) 0.0312(7) -0.0004(5) -0.0086(5) -0.0093(5)
Zn2 0.0358(6) 0.0294(6) 0.0297(6) 0.0012(5) -0.0084(5) -0.0104(5)
Cl1 0.0351(14) 0.0307(14) 0.0590(18) -0.0035(12) -0.0090(13) -0.0114(11)
Cl2 0.0347(13) 0.0312(14) 0.0455(15) -0.0044(11) -0.0080(12) -0.0102(11)
Cl3 0.083(2) 0.0526(18) 0.0307(15) -0.0039(13) -0.0196(14) -0.0153(16)
Cl4 0.0347(14) 0.0495(16) 0.0428(16) 0.0036(12) -0.0076(12) -0.0083(12)
Cl5 0.0542(16) 0.0495(16) 0.0288(14) 0.0010(12) -0.0074(12) -0.0206(13)
Cl6 0.0332(13) 0.0400(15) 0.0354(14) -0.0027(11) -0.0066(11) -0.0117(11)
O1 0.047(4) 0.037(4) 0.028(4) 0.004(3) -0.014(3) -0.011(3)
O2 0.039(4) 0.027(4) 0.032(4) 0.002(3) -0.006(3) -0.009(3)
O3 0.044(4) 0.025(4) 0.039(4) -0.004(3) -0.015(3) -0.009(3)
O4 0.044(4) 0.036(4) 0.031(4) -0.005(3) -0.011(3) -0.011(3)
N1 0.028(4) 0.035(5) 0.039(5) -0.002(4) -0.012(4) -0.012(4)
N2 0.031(5) 0.043(5) 0.023(4) -0.004(4) -0.004(4) -0.012(4)
O1' 0.040(4) 0.027(4) 0.029(4) 0.001(3) -0.006(3) -0.009(3)
O2' 0.038(4) 0.027(4) 0.038(4) -0.004(3) -0.005(3) -0.009(3)
O3' 0.038(4) 0.023(4) 0.034(4) -0.005(3) -0.002(3) -0.010(3)
O4' 0.050(4) 0.037(4) 0.030(4) 0.003(3) -0.009(3) -0.020(3)
N1' 0.036(5) 0.029(5) 0.032(5) 0.005(4) -0.012(4) -0.012(4)
N2' 0.033(4) 0.023(4) 0.035(5) 0.001(4) -0.005(4) -0.008(4)
C1 0.088(9) 0.038(7) 0.038(7) 0.007(5) -0.027(6) -0.015(6)
C2 0.034(6) 0.022(5) 0.039(6) 0.000(5) -0.012(5) -0.004(4)
C3 0.045(6) 0.026(6) 0.047(7) 0.007(5) -0.004(5) -0.018(5)
C4 0.050(7) 0.038(6) 0.052(7) -0.001(6) -0.010(6) -0.019(5)
C5 0.035(6) 0.032(6) 0.050(7) -0.002(5) -0.011(5) -0.015(5)
C6 0.027(5) 0.031(6) 0.038(6) 0.003(5) -0.012(5) -0.006(4)
C7 0.028(5) 0.030(6) 0.033(6) 0.000(5) 0.000(4) -0.006(4)
C8 0.030(5) 0.024(6) 0.037(6) -0.011(5) -0.012(5) -0.003(4)
C9 0.031(5) 0.031(6) 0.024(5) 0.002(4) -0.011(4) -0.013(4)
C10 0.035(6) 0.054(7) 0.045(7) -0.010(6) -0.011(5) -0.014(5)
C11 0.037(6) 0.064(8) 0.025(6) -0.014(5) -0.002(5) -0.021(6)
C12 0.038(6) 0.057(8) 0.045(7) -0.003(6) -0.015(5) -0.007(6)
C13 0.026(5) 0.046(6) 0.036(6) -0.006(5) -0.012(5) -0.005(5)
C14 0.026(5) 0.045(6) 0.026(6) -0.009(5) -0.005(4) -0.008(5)
C15 0.021(5) 0.039(6) 0.037(6) -0.003(5) -0.004(4) -0.005(5)
C16 0.031(5) 0.023(5) 0.036(6) 0.004(4) -0.014(5) -0.007(4)
C17 0.031(5) 0.028(6) 0.039(6) 0.003(5) -0.008(5) -0.008(4)
C18 0.033(6) 0.020(5) 0.052(7) 0.012(5) -0.012(5) -0.001(4)
C19 0.033(6) 0.023(6) 0.055(7) -0.006(5) -0.014(5) -0.007(4)
C20 0.031(5) 0.035(6) 0.028(6) -0.004(5) -0.007(4) -0.010(4)
C21 0.027(5) 0.026(6) 0.052(7) 0.003(5) -0.015(5) -0.016(4)
C22 0.062(7) 0.035(6) 0.046(7) -0.014(5) -0.006(6) -0.013(6)
C1' 0.062(7) 0.035(6) 0.032(6) 0.012(5) -0.013(5) -0.018(5)
C2' 0.036(6) 0.027(6) 0.024(5) 0.000(4) -0.008(4) -0.012(4)
C3' 0.031(6) 0.046(7) 0.032(6) 0.005(5) -0.006(5) -0.009(5)
C4' 0.041(6) 0.028(6) 0.038(6) -0.003(5) -0.007(5) -0.008(5)
C5' 0.029(5) 0.040(6) 0.042(7) -0.011(5) -0.003(5) -0.009(5)
C6' 0.026(5) 0.032(6) 0.045(7) -0.013(5) -0.008(5) -0.005(4)
C7' 0.023(5) 0.029(6) 0.031(6) 0.003(4) -0.006(4) -0.006(4)
C8' 0.029(5) 0.042(7) 0.033(6) 0.005(5) -0.011(5) -0.006(5)
C9' 0.030(5) 0.036(6) 0.021(5) 0.002(4) -0.004(4) -0.011(5)
C10' 0.037(6) 0.051(7) 0.033(6) 0.004(5) -0.005(5) -0.017(5)
C11' 0.046(6) 0.055(7) 0.034(6) 0.001(5) -0.013(5) -0.022(6)
C12' 0.042(6) 0.049(7) 0.031(6) 0.004(5) -0.007(5) -0.017(5)
C13' 0.033(6) 0.039(6) 0.040(7) 0.004(5) -0.003(5) -0.010(5)
C14' 0.024(5) 0.041(6) 0.032(6) -0.003(5) -0.003(4) -0.011(5)
C15' 0.030(6) 0.033(6) 0.042(6) 0.009(5) -0.009(5) -0.010(5)
C16' 0.023(5) 0.023(5) 0.032(6) 0.010(4) -0.007(4) -0.004(4)
C17' 0.042(6) 0.024(5) 0.039(6) 0.007(5) -0.014(5) -0.010(5)
C18' 0.046(6) 0.023(5) 0.046(7) 0.005(5) -0.009(5) -0.010(5)
C19' 0.040(6) 0.031(6) 0.048(7) -0.010(5) -0.009(5) -0.011(5)
C20' 0.019(5) 0.034(6) 0.037(6) 0.005(5) 0.003(4) -0.001(4)
C21' 0.022(5) 0.035(6) 0.028(6) -0.010(4) -0.006(4) -0.005(4)
C22' 0.106(10) 0.047(7) 0.035(7) -0.002(5) -0.029(7) -0.033(7)
O1W 0.035(4) 0.064(5) 0.033(4) -0.007(4) -0.010(4) -0.017(4)
O2W 0.046(4) 0.058(5) 0.034(4) -0.002(3) -0.004(4) -0.020(4)
C2W 0.044(7) 0.057(8) 0.050(7) -0.005(6) 0.012(6) -0.010(6)
C1W 0.056(8) 0.120(12) 0.053(8) -0.012(8) -0.005(7) -0.019(8)
O3W 0.118(9) 0.096(9) 0.185(13) -0.032(9) -0.068(9) -0.003(7)
C3W 0.132(16) 0.127(16) 0.099(14) -0.040(12) -0.001(13) -0.090(13)

loop_
_atom_type_symbol
_atom_type_description
_atom_type_scat_dispersion_real
_atom_type_scat_dispersion_imag
_atom_type_scat_source
C C 0.0033 0.0016 'International Tables Vol C Tables 4.2.6.8 and 6.1.1.4'
H H 0.0000 0.0000 'International Tables Vol C Tables 4.2.6.8 and 6.1.1.4'
N N 0.0061 0.0033 'International Tables Vol C Tables 4.2.6.8 and 6.1.1.4'
O O 0.0106 0.0060 'International Tables Vol C Tables 4.2.6.8 and 6.1.1.4'
Cl Cl 0.1484 0.1585 'International Tables Vol C Tables 4.2.6.8 and 6.1.1.4'
Zn Zn 0.2839 1.4301 'International Tables Vol C Tables 4.2.6.8 and 6.1.1.4'
Nd Nd -0.1943 3.0179 'International Tables Vol C Tables 4.2.6.8 and 6.1.1.4'

loop_
_geom_angle_atom_site_label_1
_geom_angle_atom_site_label_2
_geom_angle_atom_site_label_3
_geom_angle
O3 Nd1 O2 66.6(2)
O3 Nd1 O2W 80.1(2)
O2 Nd1 O2W 76.9(2)
O3 Nd1 Cl3 143.56(16)
O2 Nd1 Cl3 137.74(16)
O2W Nd1 Cl3 81.42(19)
O3 Nd1 O4 62.19(19)
O2 Nd1 O4 122.99(19)
O2W Nd1 O4 71.3(2)
Cl3 Nd1 O4 82.20(15)
O3 Nd1 O1 127.31(19)
O2 Nd1 O1 62.27(19)
O2W Nd1 O1 77.0(2)
Cl3 Nd1 O1 77.77(14)
O4 Nd1 O1 144.57(19)
O3 Nd1 Cl2 111.27(16)
O2 Nd1 Cl2 79.22(15)
O2W Nd1 Cl2 146.49(16)
Cl3 Nd1 Cl2 101.41(9)
O4 Nd1 Cl2 142.12(14)
O1 Nd1 Cl2 71.21(14)
O3 Nd1 Cl1 83.16(16)
O2 Nd1 Cl1 126.95(16)
O2W Nd1 Cl1 141.06(16)
Cl3 Nd1 Cl1 92.02(9)
O4 Nd1 Cl1 69.74(14)
O1 Nd1 Cl1 139.24(14)
Cl2 Nd1 Cl1 72.45(7)
O3 Nd1 Zn1 33.64(14)
O2 Nd1 Zn1 33.98(14)
O2W Nd1 Zn1 70.10(17)
Cl3 Nd1 Zn1 151.46(7)
O4 Nd1 Zn1 90.12(13)
O1 Nd1 Zn1 93.72(13)
Cl2 Nd1 Zn1 101.43(6)
Cl1 Nd1 Zn1 111.07(6)
O3' Nd2 O2' 65.6(2)
O3' Nd2 O1W 81.1(2)
O2' Nd2 O1W 78.7(2)
O3' Nd2 Cl5 140.95(15)
O2' Nd2 Cl5 143.73(15)
O1W Nd2 Cl5 82.51(18)
O3' Nd2 O4' 61.81(19)
O2' Nd2 O4' 123.4(2)
O1W Nd2 O4' 74.2(2)
Cl5 Nd2 O4' 79.68(14)
O3' Nd2 O1' 124.66(19)
O2' Nd2 O1' 61.43(19)
O1W Nd2 O1' 74.2(2)
Cl5 Nd2 O1' 83.74(14)
O4' Nd2 O1' 145.84(18)
O3' Nd2 Cl2 123.03(15)
O2' Nd2 Cl2 85.69(15)
O1W Nd2 Cl2 142.15(16)
Cl5 Nd2 Cl2 90.63(8)
O4' Nd2 Cl2 141.12(14)
O1' Nd2 Cl2 68.09(14)
O3' Nd2 Cl1 79.39(15)
O2' Nd2 Cl1 117.81(15)
O1W Nd2 Cl1 145.32(16)
Cl5 Nd2 Cl1 95.03(9)
O4' Nd2 Cl1 71.33(14)
O1' Nd2 Cl1 140.22(13)
Cl2 Nd2 Cl1 72.17(7)
O3' Nd2 Zn2 33.44(14)
O2' Nd2 Zn2 33.49(15)
O1W Nd2 Zn2 70.97(18)
Cl5 Nd2 Zn2 153.35(6)
O4' Nd2 Zn2 90.36(13)
O1' Nd2 Zn2 91.33(13)
Cl2 Nd2 Zn2 111.82(6)
Cl1 Nd2 Zn2 105.17(7)
N1 Zn1 O3 141.8(3)
N1 Zn1 O2 88.2(3)
O3 Zn1 O2 76.6(2)
N1 Zn1 N2 81.5(3)
O3 Zn1 N2 88.1(3)
O2 Zn1 N2 140.2(3)
N1 Zn1 Cl4 116.1(2)
O3 Zn1 Cl4 102.00(19)
O2 Zn1 Cl4 107.81(18)
N2 Zn1 Cl4 111.2(2)
N1 Zn1 Nd1 124.0(2)
O3 Zn1 Nd1 38.30(17)
O2 Zn1 Nd1 39.51(16)
N2 Zn1 Nd1 122.4(2)
Cl4 Zn1 Nd1 101.68(8)
N1' Zn2 O3' 141.0(3)
N1' Zn2 O2' 89.2(3)
O3' Zn2 O2' 75.5(2)
N1' Zn2 N2' 80.9(3)
O3' Zn2 N2' 88.9(3)
O2' Zn2 N2' 141.2(3)
N1' Zn2 Cl6 114.4(2)
O3' Zn2 Cl6 103.94(17)
O2' Zn2 Cl6 102.58(17)
N2' Zn2 Cl6 115.7(2)
N1' Zn2 Nd2 124.4(2)
O3' Zn2 Nd2 38.44(16)
O2' Zn2 Nd2 38.64(17)
N2' Zn2 Nd2 124.1(2)
Cl6 Zn2 Nd2 98.46(7)
Nd2 Cl1 Nd1 106.31(8)
Nd1 Cl2 Nd2 107.85(8)
C2 O1 C1 115.5(7)
C2 O1 Nd1 116.0(5)
C1 O1 Nd1 124.2(5)
C7 O2 Zn1 120.8(5)
C7 O2 Nd1 130.5(5)
Zn1 O2 Nd1 106.5(2)
C21 O3 Zn1 118.9(5)
C21 O3 Nd1 129.4(5)
Zn1 O3 Nd1 108.1(3)
C20 O4 C22 115.4(7)
C20 O4 Nd1 115.5(5)
C22 O4 Nd1 128.1(5)
C8 N1 C9 124.0(8)
C8 N1 Zn1 123.4(6)
C9 N1 Zn1 112.5(6)
C15 N2 C14 124.6(8)
C15 N2 Zn1 122.8(6)
C14 N2 Zn1 112.3(6)
C2' O1' C1' 116.6(7)
C2' O1' Nd2 115.9(5)
C1' O1' Nd2 123.5(5)
C7' O2' Zn2 121.5(5)
C7' O2' Nd2 128.9(5)
Zn2 O2' Nd2 107.9(2)
C21' O3' Zn2 119.6(5)
C21' O3' Nd2 129.5(5)
Zn2 O3' Nd2 108.1(2)
C20' O4' C22' 115.5(7)
C20' O4' Nd2 115.6(5)
C22' O4' Nd2 128.4(5)
C8' N1' C9' 121.9(8)
C8' N1' Zn2 126.1(6)
C9' N1' Zn2 112.0(6)
C15' N2' C14' 123.9(8)
C15' N2' Zn2 124.2(6)
C14' N2' Zn2 111.8(6)
C3 C2 O1 125.0(8)
C3 C2 C7 120.9(9)
O1 C2 C7 114.2(8)
C4 C3 C2 119.8(9)
C3 C4 C5 120.7(10)
C4 C5 C6 121.1(9)
C7 C6 C5 117.9(8)
C7 C6 C8 123.9(9)
C5 C6 C8 117.9(8)
O2 C7 C6 124.0(8)
O2 C7 C2 116.4(8)
C6 C7 C2 119.5(9)
N1 C8 C6 125.2(8)
C10 C9 C14 118.7(8)
C10 C9 N1 124.9(8)
C14 C9 N1 116.5(7)
C11 C10 C9 119.5(10)
C12 C11 C10 121.6(9)
C11 C12 C13 120.2(10)
C14 C13 C12 119.0(10)
C13 C14 C9 121.0(8)
C13 C14 N2 123.6(9)
C9 C14 N2 115.4(8)
N2 C15 C16 125.6(9)
C17 C16 C21 118.0(8)
C17 C16 C15 118.7(8)
C21 C16 C15 123.2(8)
C18 C17 C16 122.1(9)
C17 C18 C19 120.6(9)
C18 C19 C20 118.4(9)
C19 C20 C21 121.7(9)
C19 C20 O4 125.8(8)
C21 C20 O4 112.5(8)
O3 C21 C20 117.6(8)
O3 C21 C16 123.5(8)
C20 C21 C16 119.0(8)
C3' C2' C7' 121.8(8)
C3' C2' O1' 125.2(8)
C7' C2' O1' 112.9(8)
C2' C3' C4' 119.5(9)
C5' C4' C3' 119.9(9)
C4' C5' C6' 120.6(9)
C7' C6' C5' 117.6(9)
C7' C6' C8' 126.9(8)
C5' C6' C8' 115.4(8)
O2' C7' C2' 117.6(8)
O2' C7' C6' 121.9(8)
C2' C7' C6' 120.4(8)
N1' C8' C6' 122.7(9)
C14' C9' C10' 120.5(8)
C14' C9' N1' 116.2(8)
C10' C9' N1' 123.2(8)
C9' C10' C11' 119.9(9)
C10' C11' C12' 118.8(9)
C13' C12' C11' 121.6(9)
C12' C13' C14' 118.8(9)
C9' C14' N2' 116.1(8)
C9' C14' C13' 120.1(9)
N2' C14' C13' 123.7(9)
N2' C15' C16' 124.6(8)
C17' C16' C21' 118.5(8)
C17' C16' C15' 117.2(8)
C21' C16' C15' 124.3(8)
C18' C17' C16' 121.1(8)
C19' C18' C17' 120.3(9)
C20' C19' C18' 119.6(9)
C19' C20' O4' 125.2(9)
C19' C20' C21' 121.8(9)
O4' C20' C21' 112.9(8)
O3' C21' C20' 117.0(8)
O3' C21' C16' 124.4(8)
C20' C21' C16' 118.6(8)
C1W O1W Nd2 134.0(7)
C2W O2W Nd1 126.7(6)

loop_
_geom_bond_atom_site_label_1
_geom_bond_atom_site_label_2
_geom_bond_distance
Nd1 O3 2.268(6)
Nd1 O2 2.309(6)
Nd1 O2W 2.442(6)
Nd1 Cl3 2.600(3)
Nd1 O4 2.645(6)
Nd1 O1 2.659(6)
Nd1 Cl2 2.758(3)
Nd1 Cl1 2.800(2)
Nd1 Zn1 3.4796(14)
Nd2 O3' 2.293(6)
Nd2 O2' 2.299(6)
Nd2 O1W 2.373(6)
Nd2 Cl5 2.603(2)
Nd2 O4' 2.658(6)
Nd2 O1' 2.668(6)
Nd2 Cl2 2.782(2)
Nd2 Cl1 2.795(3)
Nd2 Zn2 3.5046(16)
Zn1 N1 2.027(7)
Zn1 O3 2.027(6)
Zn1 O2 2.029(6)
Zn1 N2 2.049(7)
Zn1 Cl4 2.271(3)
Zn2 N1' 2.027(7)
Zn2 O3' 2.032(6)
Zn2 O2' 2.032(6)
Zn2 N2' 2.054(7)
Zn2 Cl6 2.285(2)
O1 C2 1.404(10)
O1 C1 1.436(10)
O2 C7 1.336(10)
O3 C21 1.346(10)
O4 C20 1.403(10)
O4 C22 1.464(10)
N1 C8 1.296(10)
N1 C9 1.420(11)
N2 C15 1.303(10)
N2 C14 1.421(11)
O1' C2' 1.385(10)
O1' C1' 1.462(10)
O2' C7' 1.358(10)
O3' C21' 1.340(10)
O4' C20' 1.392(10)
O4' C22' 1.462(10)
N1' C8' 1.281(11)
N1' C9' 1.428(10)
N2' C15' 1.295(10)
N2' C14' 1.415(11)
C2 C3 1.381(12)
C2 C7 1.415(12)
C3 C4 1.372(13)
C4 C5 1.385(13)
C5 C6 1.415(12)
C6 C7 1.406(12)
C6 C8 1.419(12)
C9 C10 1.404(12)
C9 C14 1.417(12)
C10 C11 1.382(13)
C11 C12 1.381(13)
C12 C13 1.396(13)
C13 C14 1.389(12)
C15 C16 1.440(12)
C16 C17 1.382(12)
C16 C21 1.425(12)
C17 C18 1.377(12)
C18 C19 1.388(12)
C19 C20 1.390(12)
C20 C21 1.396(12)
C2' C3' 1.361(12)
C2' C7' 1.384(12)
C3' C4' 1.417(12)
C4' C5' 1.365(12)
C5' C6' 1.444(12)
C6' C7' 1.399(12)
C6' C8' 1.465(12)
C9' C14' 1.393(12)
C9' C10' 1.401(12)
C10' C11' 1.406(12)
C11' C12' 1.410(13)
C12' C13' 1.390(12)
C13' C14' 1.415(12)
C15' C16' 1.444(12)
C16' C17' 1.408(11)
C16' C21' 1.416(12)
C17' C18' 1.389(12)
C18' C19' 1.381(12)
C19' C20' 1.379(12)
C20' C21' 1.408(12)
O1W C1W 1.429(11)
O2W C2W 1.461(11)
O3W C3W 1.457(16)
